data_4344853
loop_
_publ_author_name
'Lysenko, Andrey B.'
'Senchyk, Ganna A.'
'Lukashuk, Liliana V.'
'Domasevitch, Konstantin V.'
'Handke, Marcel'
'Lincke, J\"org'
'Krautscheid, Harald'
'Rusanov, Eduard B.'
'Kr\"amer, Karl W'
'Decurtins, Silvio'
'Liu, Shi-Xia'

_publ_section_title
;
 Composition Space Analysis in the Development of Copper Molybdate Hybrids
 Decorated by a Bifunctional Pyrazolyl/1,2,4-Triazole Ligand.
;
_journal_issue 1
_journal_name_full 'Inorganic chemistry'
_journal_page_first 239
_journal_paper_doi 10.1021/acs.inorgchem.5b02188
_journal_volume 55
_journal_year 2015
_chemical_formula_moiety 'C7 H9 Mo2 N5 O6, H2 O'
_chemical_formula_sum 'C7 H11 Mo2 N5 O7'
_chemical_formula_weight 469.09
_chemical_name_systematic
;
poly[di-\m-oxido-[4-(3,5-Dimethylpyrazol-4-yl)-1,2,4-triazole-
\k^4^N1:N2]-tetraoxodimolybdenum(VI)] Monohydrate
;
_space_group_IT_number 2
_space_group_name_Hall '-P 1'
_symmetry_cell_setting triclinic
_symmetry_Int_Tables_number 2
_symmetry_space_group_name_Hall '-P 1'
_symmetry_space_group_name_H-M 'P -1'
_atom_sites_solution_hydrogens geom
_atom_sites_solution_primary direct
_atom_sites_solution_secondary difmap
_audit_creation_method SHELXL-97
_cell_angle_alpha 76.813(10)
_cell_angle_beta 85.869(11)
_cell_angle_gamma 64.911(10)
_cell_formula_units_Z 2
_cell_length_a 7.3278(9)
_cell_length_b 8.2854(10)
_cell_length_c 12.8319(11)
_cell_measurement_reflns_used 6588
_cell_measurement_temperature 173(2)
_cell_measurement_theta_max 27.88
_cell_measurement_theta_min 2.78
_cell_volume 686.69(15)
_computing_cell_refinement 'IPDS Software (Stoe & Cie, 2000)'
_computing_data_collection 'IPDS Software (Stoe & Cie, 2000)'
_computing_data_reduction 'IPDS Software (Stoe & Cie, 2000)'
_computing_molecular_graphics 'Diamond 2.1e (Brandenburg, 1999)'
_computing_publication_material 'WinGX 1.70.01 (Farrugia, 1999)'
_computing_structure_refinement 'SHELXL-97 (Sheldrick, 2008)'
_computing_structure_solution 'SHELXS-97 (Sheldrick, 2008)'
_diffrn_ambient_temperature 173(2)
_diffrn_measured_fraction_theta_full 0.980
_diffrn_measured_fraction_theta_max 0.980
_diffrn_measurement_device_type 'Stoe Imaging plate diffraction system'
_diffrn_measurement_method '\f oscillation scans'
_diffrn_radiation_monochromator graphite
_diffrn_radiation_source 'fine-focus sealed tube'
_diffrn_radiation_type MoK\a
_diffrn_radiation_wavelength 0.71073
_diffrn_reflns_av_R_equivalents 0.0551
_diffrn_reflns_av_sigmaI/netI 0.0435
_diffrn_reflns_limit_h_max 7
_diffrn_reflns_limit_h_min -9
_diffrn_reflns_limit_k_max 10
_diffrn_reflns_limit_k_min -10
_diffrn_reflns_limit_l_max 16
_diffrn_reflns_limit_l_min -15
_diffrn_reflns_number 6588
_diffrn_reflns_theta_full 27.88
_diffrn_reflns_theta_max 27.88
_diffrn_reflns_theta_min 2.78
_diffrn_standards_decay_% 0
_exptl_absorpt_coefficient_mu 1.868
_exptl_absorpt_correction_T_max 0.7343
_exptl_absorpt_correction_T_min 0.6864
_exptl_absorpt_correction_type numerical
_exptl_absorpt_process_details 'X-RED (Stoe & Cie, 2001) and X-SHAPE (Stoe & Cie, 1999)'
_exptl_crystal_colour colorless
_exptl_crystal_density_diffrn 2.269
_exptl_crystal_density_method 'not measured'
_exptl_crystal_description needle
_exptl_crystal_F_000 456
_exptl_crystal_size_max 0.16
_exptl_crystal_size_mid 0.14
_exptl_crystal_size_min 0.12
_refine_diff_density_max 0.865
_refine_diff_density_min -0.966
_refine_diff_density_rms 0.145
_refine_ls_extinction_method none
_refine_ls_goodness_of_fit_ref 1.001
_refine_ls_hydrogen_treatment constr
_refine_ls_matrix_type full
_refine_ls_number_parameters 201
_refine_ls_number_reflns 3202
_refine_ls_number_restraints 0
_refine_ls_restrained_S_all 1.001
_refine_ls_R_factor_all 0.0365
_refine_ls_R_factor_gt 0.0319
_refine_ls_shift/su_max 0.001
_refine_ls_shift/su_mean 0.000
_refine_ls_structure_factor_coef Fsqd
_refine_ls_weighting_details 'calc w=1/[\s^2^(Fo^2^)+(0.0591P)^2^+0.0000P] where P=(Fo^2^+2Fc^2^)/3'
_refine_ls_weighting_scheme calc
_refine_ls_wR_factor_gt 0.0815
_refine_ls_wR_factor_ref 0.0832
_reflns_number_gt 2825
_reflns_number_total 3202
_reflns_threshold_expression >2sigma(I)
_cod_data_source_file ic5b02188_si_002.cif
_cod_data_source_block (6)
_cod_depositor_comments
;
The following automatic conversions were performed:

'_symmetry_cell_setting' value 'Triclinic' changed to 'triclinic'
according to
/usr/data/users/saulius/crontab/automatic-downloads/current/ACS/lib/dictionaries/cif_core.dic
dictionary named 'cif_core.dic' version 2.4.2 from 2011-04-26.

Automatic conversion script
Id: cif_fix_values 4268 2015-11-12 08:31:59Z antanas 

The following automatic conversions were performed:

data name '_iucr_refine_instruction_details' was replaced with
'_iucr_refine_instructions_details' as specified in the replacement
file 'data/replacement-values/replacement_tags.lst'.

Automatic conversion script
Id: cif_correct_tags 9268 2022-04-12 08:56:07Z antanas 
;
_cod_database_code 4344853

loop_
_symmetry_equiv_pos_as_xyz
'x, y, z'
'-x, -y, -z'

loop_
_atom_site_label
_atom_site_type_symbol
_atom_site_fract_x
_atom_site_fract_y
_atom_site_fract_z
_atom_site_U_iso_or_equiv
_atom_site_adp_type
_atom_site_occupancy
_atom_site_symmetry_multiplicity
_atom_site_calc_flag
_atom_site_refinement_flags
_atom_site_disorder_assembly
_atom_site_disorder_group
Mo1 Mo 0.18808(3) 0.88770(3) -0.078723(19) 0.01654(9) Uani 1 1 d . . .
Mo2 Mo 0.29764(3) 1.14928(3) 0.052865(19) 0.01725(9) Uani 1 1 d . . .
O1 O 0.4075(3) 0.9592(3) -0.06048(17) 0.0184(4) Uani 1 1 d . . .
O2 O 0.0625(3) 1.1151(3) 0.01607(17) 0.0195(4) Uani 1 1 d . . .
O3 O 0.3143(4) 0.6799(3) -0.10733(19) 0.0258(5) Uani 1 1 d . . .
O4 O 0.0965(3) 1.0295(3) -0.19998(18) 0.0247(5) Uani 1 1 d . . .
O5 O 0.2377(4) 1.2168(3) 0.1714(2) 0.0278(5) Uani 1 1 d . . .
O6 O 0.2533(4) 1.3455(3) -0.0394(2) 0.0283(5) Uani 1 1 d . . .
N1 N 0.2978(4) 0.7483(3) 0.1043(2) 0.0191(5) Uani 1 1 d . . .
N2 N 0.3488(4) 0.8531(3) 0.1560(2) 0.0198(5) Uani 1 1 d . . .
N3 N 0.3350(4) 0.6246(3) 0.2754(2) 0.0217(5) Uani 1 1 d . . .
N4 N 0.3843(5) 0.2840(4) 0.5184(2) 0.0274(6) Uani 1 1 d . . .
N5 N 0.2521(4) 0.4441(4) 0.5424(2) 0.0266(6) Uani 1 1 d . . .
H5 H 0.1985 0.4523 0.6056 0.040 Uiso 1 1 calc R . .
C1 C 0.2893(5) 0.6131(4) 0.1772(2) 0.0221(6) Uani 1 1 d . . .
H1 H 0.2561 0.5206 0.1637 0.027 Uiso 1 1 calc R . .
C2 C 0.3704(5) 0.7774(4) 0.2578(2) 0.0223(6) Uani 1 1 d . . .
H2 H 0.4055 0.8219 0.3117 0.027 Uiso 1 1 calc R . .
C3 C 0.5712(6) 0.1868(5) 0.3600(3) 0.0310(7) Uani 1 1 d . . .
H3A H 0.6237 0.0673 0.4097 0.047 Uiso 1 1 calc R . .
H3B H 0.6832 0.2181 0.3330 0.047 Uiso 1 1 calc R . .
H3C H 0.4994 0.1824 0.2999 0.047 Uiso 1 1 calc R . .
C4 C 0.4307(5) 0.3271(4) 0.4165(2) 0.0239(6) Uani 1 1 d . . .
C5 C 0.3249(5) 0.5172(4) 0.3783(2) 0.0221(6) Uani 1 1 d . . .
C6 C 0.2115(5) 0.5883(4) 0.4603(3) 0.0250(6) Uani 1 1 d . . .
C7 C 0.0693(6) 0.7786(5) 0.4670(3) 0.0330(8) Uani 1 1 d . . .
H7A H -0.0193 0.7746 0.5275 0.050 Uiso 1 1 calc R . .
H7B H -0.0122 0.8397 0.4005 0.050 Uiso 1 1 calc R . .
H7C H 0.1462 0.8462 0.4772 0.050 Uiso 1 1 calc R . .
O7 O 0.1073(7) 0.5166(7) 0.7440(3) 0.0502(11) Uani 0.75 1 d P A -1
H1W H -0.0006 0.6032 0.7570 0.075 Uiso 0.75 1 d PR A -1
H2W H 0.1683 0.4524 0.8032 0.075 Uiso 0.75 1 d PR A -1
O7A O 0.120(2) 0.396(3) 0.7512(10) 0.053(3) Uani 0.25 1 d P B -2
H3W H 0.1605 0.3945 0.8119 0.079 Uiso 0.25 1 d PR B -2
H4W H 0.1076 0.2971 0.7554 0.079 Uiso 0.25 1 d PR B -2

loop_
_atom_site_aniso_label
_atom_site_aniso_U_11
_atom_site_aniso_U_22
_atom_site_aniso_U_33
_atom_site_aniso_U_23
_atom_site_aniso_U_13
_atom_site_aniso_U_12
Mo1 0.01699(14) 0.01803(13) 0.01623(14) -0.00417(10) 0.00116(9) -0.00878(10)
Mo2 0.01728(14) 0.01703(13) 0.01943(15) -0.00439(10) 0.00126(9) -0.00899(10)
O1 0.0176(9) 0.0199(9) 0.0200(10) -0.0048(8) 0.0012(8) -0.0099(8)
O2 0.0198(10) 0.0196(9) 0.0215(10) -0.0040(8) 0.0016(8) -0.0108(8)
O3 0.0281(12) 0.0252(11) 0.0264(11) -0.0082(9) 0.0054(9) -0.0127(10)
O4 0.0263(11) 0.0301(11) 0.0174(10) -0.0020(8) 0.0005(8) -0.0130(9)
O5 0.0276(12) 0.0331(12) 0.0274(11) -0.0145(9) 0.0049(9) -0.0139(10)
O6 0.0293(12) 0.0233(10) 0.0333(12) 0.0011(9) -0.0018(10) -0.0151(9)
N1 0.0192(11) 0.0196(11) 0.0199(12) -0.0049(9) 0.0010(9) -0.0091(10)
N2 0.0209(12) 0.0200(11) 0.0198(11) -0.0039(9) 0.0010(9) -0.0100(10)
N3 0.0245(13) 0.0192(11) 0.0204(12) -0.0011(10) -0.0004(10) -0.0098(10)
N4 0.0350(15) 0.0233(12) 0.0215(13) -0.0011(10) -0.0004(11) -0.0118(12)
N5 0.0306(14) 0.0272(12) 0.0208(12) -0.0036(10) 0.0020(10) -0.0119(11)
C1 0.0244(15) 0.0210(13) 0.0214(14) -0.0033(11) 0.0004(11) -0.0107(12)
C2 0.0244(14) 0.0215(13) 0.0219(14) -0.0021(11) -0.0014(11) -0.0116(12)
C3 0.0384(19) 0.0262(15) 0.0248(16) -0.0045(13) -0.0010(14) -0.0104(14)
C4 0.0286(15) 0.0234(14) 0.0201(14) -0.0019(11) -0.0009(12) -0.0125(13)
C5 0.0269(15) 0.0214(13) 0.0184(13) -0.0013(11) 0.0002(11) -0.0120(12)
C6 0.0267(16) 0.0247(14) 0.0233(14) -0.0030(12) -0.0014(12) -0.0112(13)
C7 0.0361(19) 0.0272(16) 0.0294(17) -0.0073(13) 0.0037(14) -0.0072(14)
O7 0.048(2) 0.053(2) 0.0286(19) -0.0133(19) 0.0028(17) 0.001(2)
O7A 0.058(8) 0.080(11) 0.024(6) -0.004(7) 0.001(5) -0.036(9)

loop_
_atom_type_symbol
_atom_type_description
_atom_type_scat_dispersion_real
_atom_type_scat_dispersion_imag
_atom_type_scat_source
C C 0.0033 0.0016 'International Tables Vol C Tables 4.2.6.8 and 6.1.1.4'
H H 0.0000 0.0000 'International Tables Vol C Tables 4.2.6.8 and 6.1.1.4'
N N 0.0061 0.0033 'International Tables Vol C Tables 4.2.6.8 and 6.1.1.4'
O O 0.0106 0.0060 'International Tables Vol C Tables 4.2.6.8 and 6.1.1.4'
Mo Mo -1.6832 0.6857 'International Tables Vol C Tables 4.2.6.8 and 6.1.1.4'

loop_
_geom_angle_atom_site_label_1
_geom_angle_atom_site_label_2
_geom_angle_atom_site_label_3
_geom_angle
_geom_angle_site_symmetry_1
_geom_angle_site_symmetry_3
O3 Mo1 O4 103.99(12) . .
O3 Mo1 O2 104.63(10) . 2_575
O4 Mo1 O2 99.74(10) . 2_575
O3 Mo1 O1 102.61(10) . .
O4 Mo1 O1 97.74(10) . .
O2 Mo1 O1 142.78(9) 2_575 .
O3 Mo1 O2 160.72(10) . .
O4 Mo1 O2 95.20(10) . .
O2 Mo1 O2 73.35(9) 2_575 .
O1 Mo1 O2 72.54(8) . .
O3 Mo1 N1 88.02(10) . .
O4 Mo1 N1 167.64(10) . .
O2 Mo1 N1 79.66(9) 2_575 .
O1 Mo1 N1 76.42(8) . .
O2 Mo1 N1 72.73(8) . .
O6 Mo2 O5 104.31(12) . .
O6 Mo2 O1 99.93(10) . 2_675
O5 Mo2 O1 101.92(10) . 2_675
O6 Mo2 O2 97.42(10) . .
O5 Mo2 O2 103.96(10) . .
O1 Mo2 O2 144.02(9) 2_675 .
O6 Mo2 O1 97.17(10) . .
O5 Mo2 O1 158.48(10) . .
O1 Mo2 O1 72.72(9) 2_675 .
O2 Mo2 O1 74.01(8) . .
O6 Mo2 N2 169.45(11) . .
O5 Mo2 N2 85.22(11) . .
O1 Mo2 N2 82.19(8) 2_675 .
O2 Mo2 N2 75.56(9) . .
O1 Mo2 N2 73.48(8) . .
Mo2 O1 Mo1 138.65(11) 2_675 .
Mo2 O1 Mo2 107.28(9) 2_675 .
Mo1 O1 Mo2 106.83(9) . .
Mo1 O2 Mo2 139.85(12) 2_575 .
Mo1 O2 Mo1 106.65(9) 2_575 .
Mo2 O2 Mo1 105.24(9) . .
C1 N1 N2 107.3(2) . .
C1 N1 Mo1 137.0(2) . .
N2 N1 Mo1 114.28(16) . .
C2 N2 N1 107.7(2) . .
C2 N2 Mo2 134.8(2) . .
N1 N2 Mo2 115.41(17) . .
C1 N3 C2 105.4(2) . .
C1 N3 C5 128.9(3) . .
C2 N3 C5 125.3(3) . .
C4 N4 N5 105.5(3) . .
C6 N5 N4 113.4(3) . .
C6 N5 H5 123.3 . .
N4 N5 H5 123.3 . .
N1 C1 N3 109.9(3) . .
N1 C1 H1 125.0 . .
N3 C1 H1 125.0 . .
N2 C2 N3 109.7(3) . .
N2 C2 H2 125.1 . .
N3 C2 H2 125.1 . .
C4 C3 H3A 109.5 . .
C4 C3 H3B 109.5 . .
H3A C3 H3B 109.5 . .
C4 C3 H3C 109.5 . .
H3A C3 H3C 109.5 . .
H3B C3 H3C 109.5 . .
N4 C4 C5 108.6(3) . .
N4 C4 C3 121.9(3) . .
C5 C4 C3 129.5(3) . .
C6 C5 C4 107.7(3) . .
C6 C5 N3 124.1(3) . .
C4 C5 N3 128.1(3) . .
N5 C6 C5 104.7(3) . .
N5 C6 C7 123.3(3) . .
C5 C6 C7 132.0(3) . .
C6 C7 H7A 109.5 . .
C6 C7 H7B 109.5 . .
H7A C7 H7B 109.5 . .
C6 C7 H7C 109.5 . .
H7A C7 H7C 109.5 . .
H7B C7 H7C 109.5 . .
H1W O7 H2W 108.4 . .
H3W O7A H4W 108.4 . .

loop_
_geom_bond_atom_site_label_1
_geom_bond_atom_site_label_2
_geom_bond_distance
_geom_bond_site_symmetry_2
Mo1 O3 1.686(2) .
Mo1 O4 1.703(2) .
Mo1 O2 1.958(2) 2_575
Mo1 O1 1.979(2) .
Mo1 O2 2.300(2) .
Mo1 N1 2.396(3) .
Mo2 O6 1.697(2) .
Mo2 O5 1.704(2) .
Mo2 O1 1.957(2) 2_675
Mo2 O2 1.966(2) .
Mo2 O1 2.246(2) .
Mo2 N2 2.392(2) .
O1 Mo2 1.957(2) 2_675
O2 Mo1 1.958(2) 2_575
N1 C1 1.306(4) .
N1 N2 1.382(4) .
N2 C2 1.303(4) .
N3 C1 1.360(4) .
N3 C2 1.364(4) .
N3 C5 1.431(4) .
N4 C4 1.334(4) .
N4 N5 1.359(4) .
N5 C6 1.340(4) .
N5 H5 0.8800 .
C1 H1 0.9500 .
C2 H2 0.9500 .
C3 C4 1.482(5) .
C3 H3A 0.9800 .
C3 H3B 0.9800 .
C3 H3C 0.9800 .
C4 C5 1.411(4) .
C5 C6 1.374(5) .
C6 C7 1.495(5) .
C7 H7A 0.9800 .
C7 H7B 0.9800 .
C7 H7C 0.9800 .
O7 H1W 0.8500 .
O7 H2W 0.8500 .
O7A H3W 0.8500 .
O7A H4W 0.8500 .

loop_
_geom_torsion_atom_site_label_1
_geom_torsion_atom_site_label_2
_geom_torsion_atom_site_label_3
_geom_torsion_atom_site_label_4
_geom_torsion
_geom_torsion_site_symmetry_1
_geom_torsion_site_symmetry_4
O3 Mo1 O1 Mo2 -7.80(19) . 2_675
O4 Mo1 O1 Mo2 -114.09(18) . 2_675
O2 Mo1 O1 Mo2 128.45(16) 2_575 2_675
O2 Mo1 O1 Mo2 152.87(19) . 2_675
N1 Mo1 O1 Mo2 77.00(17) . 2_675
O3 Mo1 O1 Mo2 -152.22(10) . .
O4 Mo1 O1 Mo2 101.49(11) . .
O2 Mo1 O1 Mo2 -15.97(18) 2_575 .
O2 Mo1 O1 Mo2 8.45(7) . .
N1 Mo1 O1 Mo2 -67.42(9) . .
O6 Mo2 O1 Mo2 98.21(11) . 2_675
O5 Mo2 O1 Mo2 -78.5(3) . 2_675
O1 Mo2 O1 Mo2 0.0 2_675 2_675
O2 Mo2 O1 Mo2 -166.08(11) . 2_675
N2 Mo2 O1 Mo2 -86.78(10) . 2_675
O6 Mo2 O1 Mo1 -105.52(11) . .
O5 Mo2 O1 Mo1 77.8(3) . .
O1 Mo2 O1 Mo1 156.26(15) 2_675 .
O2 Mo2 O1 Mo1 -9.82(8) . .
N2 Mo2 O1 Mo1 69.49(10) . .
O6 Mo2 O2 Mo1 -114.66(18) . 2_575
O5 Mo2 O2 Mo1 -7.8(2) . 2_575
O1 Mo2 O2 Mo1 126.95(17) 2_675 2_575
O1 Mo2 O2 Mo1 149.96(19) . 2_575
N2 Mo2 O2 Mo1 73.36(17) . 2_575
O6 Mo2 O2 Mo1 103.75(11) . .
O5 Mo2 O2 Mo1 -149.44(10) . .
O1 Mo2 O2 Mo1 -14.64(19) 2_675 .
O1 Mo2 O2 Mo1 8.37(7) . .
N2 Mo2 O2 Mo1 -68.23(9) . .
O3 Mo1 O2 Mo1 -86.8(3) . 2_575
O4 Mo1 O2 Mo1 98.63(11) . 2_575
O2 Mo1 O2 Mo1 0.0 2_575 2_575
O1 Mo1 O2 Mo1 -164.87(12) . 2_575
N1 Mo1 O2 Mo1 -84.08(10) . 2_575
O3 Mo1 O2 Mo2 68.5(3) . .
O4 Mo1 O2 Mo2 -106.09(11) . .
O2 Mo1 O2 Mo2 155.28(15) 2_575 .
O1 Mo1 O2 Mo2 -9.59(8) . .
N1 Mo1 O2 Mo2 71.20(10) . .
O3 Mo1 N1 C1 -54.8(3) . .
O4 Mo1 N1 C1 138.8(4) . .
O2 Mo1 N1 C1 50.5(3) 2_575 .
O1 Mo1 N1 C1 -158.2(3) . .
O2 Mo1 N1 C1 126.1(3) . .
O3 Mo1 N1 N2 141.36(19) . .
O4 Mo1 N1 N2 -25.1(5) . .
O2 Mo1 N1 N2 -113.38(19) 2_575 .
O1 Mo1 N1 N2 37.88(18) . .
O2 Mo1 N1 N2 -37.76(18) . .
C1 N1 N2 C2 0.4(3) . .
Mo1 N1 N2 C2 168.9(2) . .
C1 N1 N2 Mo2 -165.5(2) . .
Mo1 N1 N2 Mo2 3.1(2) . .
O6 Mo2 N2 C2 -170.1(5) . .
O5 Mo2 N2 C2 -15.2(3) . .
O1 Mo2 N2 C2 87.5(3) 2_675 .
O2 Mo2 N2 C2 -121.0(3) . .
O1 Mo2 N2 C2 161.8(3) . .
O6 Mo2 N2 N1 -9.3(6) . .
O5 Mo2 N2 N1 145.6(2) . .
O1 Mo2 N2 N1 -111.6(2) 2_675 .
O2 Mo2 N2 N1 39.87(19) . .
O1 Mo2 N2 N1 -37.41(18) . .
C4 N4 N5 C6 0.0(4) . .
N2 N1 C1 N3 -0.6(3) . .
Mo1 N1 C1 N3 -165.2(2) . .
C2 N3 C1 N1 0.6(3) . .
C5 N3 C1 N1 173.2(3) . .
N1 N2 C2 N3 0.0(3) . .
Mo2 N2 C2 N3 161.8(2) . .
C1 N3 C2 N2 -0.3(3) . .
C5 N3 C2 N2 -173.3(3) . .
N5 N4 C4 C5 0.2(4) . .
N5 N4 C4 C3 -179.3(3) . .
N4 C4 C5 C6 -0.3(4) . .
C3 C4 C5 C6 179.1(4) . .
N4 C4 C5 N3 177.0(3) . .
C3 C4 C5 N3 -3.5(6) . .
C1 N3 C5 C6 -122.0(4) . .
C2 N3 C5 C6 49.3(5) . .
C1 N3 C5 C4 61.0(5) . .
C2 N3 C5 C4 -127.7(4) . .
N4 N5 C6 C5 -0.2(4) . .
N4 N5 C6 C7 179.5(3) . .
C4 C5 C6 N5 0.3(4) . .
N3 C5 C6 N5 -177.2(3) . .
C4 C5 C6 C7 -179.3(4) . .
N3 C5 C6 C7 3.2(6) . .
